data_7153199
loop_
_publ_author_name
'de Aquino, Roney Anderson Nascimento'
'Modolo, Luzia Valentina'
'Alves, Rosemeire Brondi'
'de F\'atima, Angelo'

_publ_section_title
;
 Synthesis, kinetic studies and molecular modeling of novel tacrine dimers
 as cholinesterase inhibitors.
;
_journal_issue 48
_journal_name_full 'Organic &amp; biomolecular chemistry'
_journal_page_first 8395
_journal_page_last 8409
_journal_paper_doi 10.1039/c3ob41762j
_journal_volume 11
_journal_year 2013
_chemical_formula_moiety 'C32 H32 N4, 2(C4 H F6 O4)'
_chemical_formula_sum 'C40 H34 F12 N4 O8'
_chemical_formula_weight 926.71
_chemical_name_systematic
;
 ?
;
_space_group_IT_number 2
_symmetry_cell_setting triclinic
_symmetry_space_group_name_Hall '-P 1'
_symmetry_space_group_name_H-M 'P -1'
_atom_sites_solution_hydrogens geom
_atom_sites_solution_primary direct
_atom_sites_solution_secondary difmap
_audit_conform_dict_location ftp://ftp.iucr.org/pub/cif_core.dic
_audit_conform_dict_name cif_core.dic
_audit_conform_dict_version 2.3
_audit_creation_date 2011-09-02T09:43:15-00:00
_audit_creation_method 'WinGX routine CIF_UPDATE'
_cell_angle_alpha 100.578(3)
_cell_angle_beta 103.072(3)
_cell_angle_gamma 96.793(3)
_cell_formula_units_Z 1
_cell_length_a 8.7040(3)
_cell_length_b 10.8569(3)
_cell_length_c 11.5890(4)
_cell_measurement_reflns_used 6839
_cell_measurement_temperature 120(2)
_cell_measurement_theta_max 29.5066
_cell_measurement_theta_min 1.9314
_cell_volume 1033.93(6)
_computing_cell_refinement 'CrysAlisPro (Oxford Diffraction Ltd., 2010)'
_computing_data_collection 'CrysAlisPro (Oxford Diffraction Ltd., 2010)'
_computing_data_reduction 'CrysAlisPro (Oxford Diffraction Ltd., 2010)'
_computing_molecular_graphics 'Ortep-3 for Windows (Farrugia, 1997)'
_computing_publication_material 'WinGX publication routines (Farrugia, 1999)'
_computing_structure_refinement 'SHELXL-97 (Sheldrick, 1997)'
_computing_structure_solution 'SHELXS-86 (Sheldrick, 1986)'
_diffrn_ambient_temperature 120(2)
_diffrn_detector_area_resol_mean 10.4186
_diffrn_measured_fraction_theta_full 0.98
_diffrn_measured_fraction_theta_max 0.89
_diffrn_measurement_device_type 'Xcalibur, Atlas, Gemini ultra'
_diffrn_measurement_method '\w scan'
_diffrn_radiation_monochromator graphite
_diffrn_radiation_source 'fine-focus sealed tube'
_diffrn_radiation_type MoK\a
_diffrn_radiation_wavelength 0.71073
_diffrn_reflns_av_R_equivalents 0.028
_diffrn_reflns_av_unetI/netI 0.0294
_diffrn_reflns_limit_h_max 11
_diffrn_reflns_limit_h_min -11
_diffrn_reflns_limit_k_max 14
_diffrn_reflns_limit_k_min -14
_diffrn_reflns_limit_l_max 15
_diffrn_reflns_limit_l_min -16
_diffrn_reflns_number 17165
_diffrn_reflns_theta_full 29.50
_diffrn_reflns_theta_max 29.57
_diffrn_reflns_theta_min 1.94
_exptl_absorpt_coefficient_mu 0.139
_exptl_absorpt_correction_T_max 1.00000
_exptl_absorpt_correction_T_min 0.89485
_exptl_absorpt_correction_type multi-scan
_exptl_absorpt_process_details
;
CrysAlisPro, Oxford Diffraction Ltd.,
Version 1.171.34.34 (release 07-07-2010 CrysAlis171 .NET)
(compiled Jul  7 2010,16:04:54)
Empirical absorption correction using spherical harmonics,
 implemented in SCALE3 ABSPACK scaling algorithm.
;
_exptl_crystal_colour orange
_exptl_crystal_density_diffrn 1.488
_exptl_crystal_density_method 'not measured'
_exptl_crystal_description prism
_exptl_crystal_F_000 474
_exptl_crystal_size_max 0.20
_exptl_crystal_size_mid 0.15
_exptl_crystal_size_min 0.15
_refine_diff_density_max 0.499
_refine_diff_density_min -0.276
_refine_diff_density_rms 0.046
_refine_ls_extinction_method none
_refine_ls_goodness_of_fit_ref 1.038
_refine_ls_hydrogen_treatment constr
_refine_ls_matrix_type full
_refine_ls_number_parameters 320
_refine_ls_number_reflns 5138
_refine_ls_number_restraints 1
_refine_ls_restrained_S_all 1.038
_refine_ls_R_factor_all 0.0773
_refine_ls_R_factor_gt 0.0541
_refine_ls_shift/su_max 0.002
_refine_ls_shift/su_mean 0
_refine_ls_structure_factor_coef Fsqd
_refine_ls_weighting_details 'calc w=1/[\s^2^(Fo^2^)+(0.0590P)^2^+0.5435P] where P=(Fo^2^+2Fc^2^)/3'
_refine_ls_weighting_scheme calc
_refine_ls_wR_factor_gt 0.1299
_refine_ls_wR_factor_ref 0.1484
_reflns_number_gt 3761
_reflns_number_total 5138
_reflns_threshold_expression >2sigma(I)
_cod_data_source_file c3ob41762j.txt
_cod_data_source_block x1n1_angelo_120k
_cod_database_code 7153199

loop_
_symmetry_equiv_pos_as_xyz
'x, y, z'
'-x, -y, -z'

loop_
_atom_site_label
_atom_site_type_symbol
_atom_site_fract_x
_atom_site_fract_y
_atom_site_fract_z
_atom_site_U_iso_or_equiv
_atom_site_adp_type
_atom_site_occupancy
_atom_site_symmetry_multiplicity
_atom_site_calc_flag
_atom_site_refinement_flags
C1 C 0.1692(2) 0.73587(15) 0.13700(15) 0.0276(3) Uani 1 1 d .
C2 C 0.0128(2) 0.66117(15) 0.11005(15) 0.0275(3) Uani 1 1 d .
C3 C -0.0074(2) 0.56301(15) 0.17252(16) 0.0299(4) Uani 1 1 d .
C4 C 0.2690(2) 0.60584(16) 0.27581(15) 0.0313(4) Uani 1 1 d .
C5 C 0.2986(2) 0.70305(16) 0.21689(16) 0.0301(4) Uani 1 1 d .
C6 C 0.3961(3) 0.56923(19) 0.36686(18) 0.0427(5) Uani 1 1 d .
H6A H 0.3761 0.4815 0.3661 0.051 Uiso 1 1 d R
H6B H 0.3699 0.5946 0.4431 0.051 Uiso 1 1 d R
C7A C 0.5578(4) 0.6093(4) 0.3549(3) 0.0483(9) Uani 0.718(6) 1 d P
C7B C 0.5581(9) 0.6715(9) 0.4082(8) 0.0483(9) Uani 0.282(6) 1 d P
H7A H 0.6283 0.6045 0.4300 0.058 Uiso 1 1 d R
H7B H 0.5750 0.5651 0.2765 0.058 Uiso 1 1 d R
C8A C 0.5787(5) 0.7490(5) 0.3534(5) 0.0551(13) Uani 0.654(9) 1 d P
C8B C 0.5984(10) 0.7167(9) 0.3003(9) 0.0551(13) Uani 0.346(9) 1 d P
H8A H 0.6848 0.7679 0.3394 0.066 Uiso 1 1 d R
H8B H 0.5499 0.7956 0.4316 0.066 Uiso 1 1 d R
C9 C 0.4660(2) 0.77195(19) 0.23856(19) 0.0422(5) Uani 1 1 d .
H9A H 0.4991 0.7623 0.1631 0.051 Uiso 1 1 d R
H9B H 0.4656 0.8566 0.2554 0.051 Uiso 1 1 d R
C10 C -0.1562(2) 0.48226(17) 0.14825(19) 0.0390(4) Uani 1 1 d .
H10 H -0.1688 0.4195 0.1919 0.047 Uiso 1 1 calc R
C11 C -0.2817(2) 0.49787(19) 0.0594(2) 0.0453(5) Uani 1 1 d .
H11 H -0.3804 0.4460 0.0436 0.054 Uiso 1 1 calc R
C12 C -0.2631(2) 0.59021(17) -0.00723(18) 0.0359(4) Uani 1 1 d .
H12 H -0.3482 0.5969 -0.0695 0.043 Uiso 1 1 calc R
C13 C -0.1206(2) 0.67190(16) 0.01759(17) 0.0318(4) Uani 1 1 d .
H13 H -0.1113 0.7347 -0.0264 0.038 Uiso 1 1 calc R
C14 C 0.0955(2) 0.91587(16) 0.04074(16) 0.0307(4) Uani 1 1 d .
C15 C 0.0039(2) 0.97133(17) 0.11219(17) 0.0335(4) Uani 1 1 d .
H15 H 0.0070 0.9523 0.1876 0.040 Uiso 1 1 calc R
C16 C 0.0926(2) 0.94489(17) -0.07132(17) 0.0329(4) Uani 1 1 d .
H16 H 0.1551 0.9082 -0.1188 0.039 Uiso 1 1 calc R
C17 C 0.4559(3) 0.19116(19) 0.2583(2) 0.0490(5) Uani 1 1 d .
C18 C 0.5056(2) 0.14900(17) 0.14124(18) 0.0355(4) Uani 1 1 d .
C19 C -0.0588(3) 0.1740(2) 0.4478(2) 0.0499(5) Uani 1 1 d .
C20 C -0.0130(3) 0.31017(18) 0.43221(17) 0.0394(4) Uani 1 1 d .
N1 N 0.19998(18) 0.83329(15) 0.08332(15) 0.0370(4) Uani 1 1 d .
H1 H 0.2972 0.8611 0.0900 0.044 Uiso 1 1 d R
N2 N 0.12084(18) 0.54122(13) 0.25398(13) 0.0307(3) Uani 1 1 d .
H2 H 0.1012 0.4780 0.2912 0.037 Uiso 1 1 d R
O1 O 0.47544(16) 0.02949(11) 0.10016(12) 0.0372(3) Uani 1 1 d .
O2 O 0.5644(2) 0.22960(14) 0.09779(17) 0.0606(5) Uani 1 1 d .
O3A O -0.0793(6) 0.3960(4) 0.4934(4) 0.0535(9) Uani 0.521(5) 1 d P
O3B O 0.0087(7) 0.3860(4) 0.5282(4) 0.0535(9) Uani 0.479(5) 1 d P
O4 O 0.0393(3) 0.32436(15) 0.34854(17) 0.0694(6) Uani 1 1 d .
F1 F 0.5626(2) 0.28607(14) 0.33337(14) 0.0803(5) Uani 1 1 d .
F2 F 0.31777(19) 0.23499(16) 0.23350(15) 0.0743(5) Uani 1 1 d .
F3 F 0.4365(3) 0.10071(14) 0.31779(14) 0.0822(6) Uani 1 1 d .
F4A F -0.1718(2) 0.10576(19) 0.3510(3) 0.0672(7) Uani 0.858(6) 1 d P
F4B F -0.1967(17) 0.1338(12) 0.4127(17) 0.0672(7) Uani 0.142(6) 1 d P
F5A F 0.0623(3) 0.1093(2) 0.4410(4) 0.0741(9) Uani 0.855(9) 1 d P
F5B F 0.043(2) 0.1326(14) 0.504(2) 0.0741(9) Uani 0.145(9) 1 d P
F6A F -0.114(2) 0.1621(7) 0.5426(8) 0.065(3) Uani 0.455(4) 1 d P
F6B F -0.0371(18) 0.1770(8) 0.5671(9) 0.065(3) Uani 0.322(10) 1 d P
F6C F -0.1769(19) 0.1754(13) 0.5171(12) 0.065(3) Uani 0.223(10) 1 d P
H1A H 0.5000 0.0000 0.0000 0.098(14) Uiso 1 2 d S
H3A H 0.0000 0.5000 0.5000 0.15(2) Uiso 1 2 d S

loop_
_atom_site_aniso_label
_atom_site_aniso_U_11
_atom_site_aniso_U_22
_atom_site_aniso_U_33
_atom_site_aniso_U_23
_atom_site_aniso_U_13
_atom_site_aniso_U_12
C1 0.0307(9) 0.0260(8) 0.0323(9) 0.0141(7) 0.0131(7) 0.0070(6)
C2 0.0307(9) 0.0246(8) 0.0338(9) 0.0118(7) 0.0162(7) 0.0064(6)
C3 0.0369(9) 0.0260(8) 0.0353(9) 0.0121(7) 0.0203(7) 0.0084(7)
C4 0.0429(10) 0.0287(8) 0.0273(8) 0.0105(7) 0.0126(7) 0.0119(7)
C5 0.0328(9) 0.0281(8) 0.0319(9) 0.0125(7) 0.0081(7) 0.0061(7)
C6 0.0558(13) 0.0389(10) 0.0355(10) 0.0181(8) 0.0052(9) 0.0133(9)
C7A 0.0445(14) 0.061(2) 0.0427(19) 0.0271(16) 0.0018(14) 0.0156(15)
C7B 0.0445(14) 0.061(2) 0.0427(19) 0.0271(16) 0.0018(14) 0.0156(15)
C8A 0.0415(17) 0.065(3) 0.050(3) 0.028(2) -0.0095(19) -0.0093(16)
C8B 0.0415(17) 0.065(3) 0.050(3) 0.028(2) -0.0095(19) -0.0093(16)
C9 0.0343(10) 0.0414(10) 0.0512(12) 0.0245(9) 0.0024(9) 0.0019(8)
C10 0.0428(11) 0.0285(9) 0.0563(12) 0.0189(8) 0.0265(9) 0.0056(8)
C11 0.0352(10) 0.0374(10) 0.0670(14) 0.0166(10) 0.0196(10) -0.0004(8)
C12 0.0299(9) 0.0336(9) 0.0445(10) 0.0077(8) 0.0116(8) 0.0036(7)
C13 0.0299(9) 0.0304(9) 0.0396(10) 0.0159(7) 0.0115(7) 0.0050(7)
C14 0.0254(8) 0.0277(8) 0.0420(10) 0.0203(7) 0.0066(7) 0.0001(6)
C15 0.0351(9) 0.0362(9) 0.0346(9) 0.0208(7) 0.0098(7) 0.0043(7)
C16 0.0325(9) 0.0326(9) 0.0391(10) 0.0165(7) 0.0140(7) 0.0045(7)
C17 0.0582(13) 0.0336(10) 0.0538(13) 0.0034(9) 0.0155(10) 0.0093(9)
C18 0.0308(9) 0.0297(9) 0.0469(11) 0.0121(8) 0.0102(8) 0.0023(7)
C19 0.0720(16) 0.0359(11) 0.0457(12) 0.0182(9) 0.0187(11) 0.0024(10)
C20 0.0547(12) 0.0328(9) 0.0346(10) 0.0125(8) 0.0173(9) 0.0025(8)
N1 0.0240(7) 0.0403(8) 0.0573(10) 0.0331(8) 0.0134(7) 0.0056(6)
N2 0.0423(9) 0.0272(7) 0.0317(7) 0.0161(6) 0.0186(6) 0.0092(6)
O1 0.0442(8) 0.0285(6) 0.0398(7) 0.0071(5) 0.0181(6) -0.0039(5)
O2 0.0719(11) 0.0332(8) 0.0868(12) 0.0196(8) 0.0406(10) -0.0014(7)
O3A 0.088(3) 0.0303(10) 0.050(2) 0.0052(12) 0.041(2) 0.0018(19)
O3B 0.088(3) 0.0303(10) 0.050(2) 0.0052(12) 0.041(2) 0.0018(19)
O4 0.1275(16) 0.0397(8) 0.0778(12) 0.0348(8) 0.0725(12) 0.0342(9)
F1 0.0940(12) 0.0587(9) 0.0644(9) -0.0176(7) 0.0017(8) 0.0043(8)
F2 0.0647(9) 0.0848(11) 0.0801(11) 0.0058(8) 0.0318(8) 0.0321(8)
F3 0.1538(17) 0.0568(9) 0.0589(9) 0.0181(7) 0.0631(10) 0.0285(10)
F4A 0.0767(12) 0.0473(10) 0.0674(17) 0.0141(10) 0.0103(11) -0.0173(8)
F4B 0.0767(12) 0.0473(10) 0.0674(17) 0.0141(10) 0.0103(11) -0.0173(8)
F5A 0.0838(13) 0.0400(9) 0.104(3) 0.0283(13) 0.0217(14) 0.0171(8)
F5B 0.0838(13) 0.0400(9) 0.104(3) 0.0283(13) 0.0217(14) 0.0171(8)
F6A 0.104(8) 0.0493(14) 0.057(3) 0.0283(16) 0.041(5) 0.000(3)
F6B 0.104(8) 0.0493(14) 0.057(3) 0.0283(16) 0.041(5) 0.000(3)
F6C 0.104(8) 0.0493(14) 0.057(3) 0.0283(16) 0.041(5) 0.000(3)

loop_
_atom_type_symbol
_atom_type_description
_atom_type_scat_dispersion_real
_atom_type_scat_dispersion_imag
_atom_type_scat_source
C C 0.003 0.002 'International Tables Vol C Tables 4.2.6.8 and 6.1.1.4'
H H 0 0 'International Tables Vol C Tables 4.2.6.8 and 6.1.1.4'
F F 0.017 0.01 'International Tables Vol C Tables 4.2.6.8 and 6.1.1.4'
N N 0.006 0.003 'International Tables Vol C Tables 4.2.6.8 and 6.1.1.4'
O O 0.011 0.006 'International Tables Vol C Tables 4.2.6.8 and 6.1.1.4'

loop_
_geom_angle_atom_site_label_1
_geom_angle_atom_site_label_2
_geom_angle_atom_site_label_3
_geom_angle
_geom_angle_site_symmetry_1
_geom_angle_site_symmetry_3
_geom_angle_publ_flag
C20 O3A H3A 106.00 . . no
C20 O3B H3A 106.00 . . no
C18 O1 H1A 112.00 . . no
C1 N1 C14 128.45(16) . . yes
C3 N2 C4 123.41(15) . . yes
C14 N1 H1 113.00 . . no
C1 N1 H1 117.00 . . no
C4 N2 H2 121.00 . . no
C3 N2 H2 116.00 . . no
N1 C1 C5 118.05(16) . . yes
C2 C1 C5 119.56(15) . . no
N1 C1 C2 122.30(16) . . yes
C3 C2 C13 117.22(16) . . no
C1 C2 C3 117.87(15) . . no
C1 C2 C13 124.70(15) . . no
C2 C3 C10 121.42(17) . . no
N2 C3 C10 119.04(16) . . yes
N2 C3 C2 119.47(16) . . yes
C5 C4 C6 122.95(17) . . no
N2 C4 C6 116.61(16) . . yes
N2 C4 C5 120.43(16) . . yes
C1 C5 C4 119.03(16) . . no
C4 C5 C9 120.09(16) . . no
C1 C5 C9 120.89(16) . . no
C4 C6 C7A 112.9(2) . . no
C4 C6 C7B 112.2(4) . . no
C5 C9 C8A 111.9(2) . . no
C5 C9 C8B 118.4(4) . . no
C3 C10 C11 118.99(18) . . no
C10 C11 C12 120.8(2) . . no
C11 C12 C13 120.95(19) . . no
C2 C13 C12 120.56(17) . . no
N1 C14 C15 120.68(17) . . yes
C15 C14 C16 120.31(17) . . no
N1 C14 C16 118.93(16) . . yes
C14 C15 C16 119.97(17) . 2_575 no
C14 C16 C15 119.71(17) . 2_575 no
C4 C6 H6B 105.00 . . no
H6A C6 H6B 94.00 . . no
C7B C6 H6A 132.00 . . no
C4 C6 H6A 112.00 . . no
C7A C6 H6A 112.00 . . no
C7A C6 H6B 120.00 . . no
C7B C6 H6B 92.00 . . no
H7A C7A H7B 120.00 . . no
C6 C7A H7B 112.00 . . no
C6 C7A H7A 105.00 . . no
H7A C7B H8B 144.00 . . no
C6 C7B H7A 93.00 . . no
C6 C7B H8B 120.00 . . no
C9 C8A H8A 103.00 . . no
H8A C8A H8B 121.00 . . no
C9 C8A H8B 110.00 . . no
C9 C8B H8A 117.00 . . no
C8A C9 H9A 120.00 . . no
C5 C9 H9A 110.00 . . no
C8A C9 H9B 104.00 . . no
C5 C9 H9B 109.00 . . no
C8B C9 H9B 121.00 . . no
C8B C9 H9A 94.00 . . no
H9A C9 H9B 101.00 . . no
C11 C10 H10 120.00 . . no
C3 C10 H10 121.00 . . no
C12 C11 H11 120.00 . . no
C10 C11 H11 120.00 . . no
C11 C12 H12 120.00 . . no
C13 C12 H12 120.00 . . no
C2 C13 H13 120.00 . . no
C12 C13 H13 120.00 . . no
C14 C15 H15 120.00 . . no
C16 C15 H15 120.00 2_575 . no
C15 C16 H16 120.00 2_575 . no
C14 C16 H16 120.00 . . no
F4A C19 C20 110.9(2) . . yes
F6A C19 C20 116.7(4) . . yes
F4B C19 C20 114.1(7) . . yes
F5B C19 C20 115.8(9) . . yes
F6C C19 C20 108.1(6) . . yes
F5A C19 C20 109.9(2) . . yes
F6B C19 C20 108.4(5) . . yes
O3A C20 O4 124.7(3) . . yes
O3B C20 C19 110.4(3) . . yes
O4 C20 C19 118.54(19) . . yes
O3B C20 O4 127.1(3) . . yes
O3A C20 C19 113.8(3) . . yes
F1 C17 F2 106.63(19) . . yes
F1 C17 F3 107.55(19) . . yes
F2 C17 F3 107.5(2) . . yes
F2 C17 C18 109.63(18) . . yes
F3 C17 C18 114.29(19) . . yes
F1 C17 C18 111.0(2) . . yes
O1 C18 C17 113.79(17) . . yes
O2 C18 C17 118.24(18) . . yes
O1 C18 O2 127.96(19) . . yes

loop_
_geom_bond_atom_site_label_1
_geom_bond_atom_site_label_2
_geom_bond_distance
_geom_bond_site_symmetry_2
_geom_bond_publ_flag
F4A C19 1.340(4) . yes
F4B C19 1.176(17) . yes
F5A C19 1.344(4) . yes
F5B C19 1.161(19) . yes
F6A C19 1.315(12) . yes
F6B C19 1.344(10) . yes
F6C C19 1.439(16) . yes
F1 C17 1.327(3) . yes
F2 C17 1.336(3) . yes
F3 C17 1.315(3) . yes
O3A C20 1.333(6) . yes
O3B C20 1.218(5) . yes
O4 C20 1.187(3) . yes
O3A H3A 1.2300 . no
O3B H3A 1.3400 . no
O1 C18 1.271(2) . yes
O2 C18 1.206(3) . yes
O1 H1A 1.2200 . no
N1 C1 1.352(2) . yes
N1 C14 1.424(2) . yes
N2 C3 1.364(2) . yes
N2 C4 1.339(2) . yes
N1 H1 0.8500 . no
N2 H2 0.8900 . no
C1 C5 1.413(2) . no
C1 C2 1.436(2) . no
C2 C13 1.423(3) . no
C2 C3 1.410(2) . no
C3 C10 1.415(3) . no
C4 C5 1.388(2) . no
C4 C6 1.492(3) . no
C5 C9 1.501(3) . no
C6 C7B 1.612(9) . no
C6 C7A 1.468(5) . no
C8A C9 1.546(6) . no
C8B C9 1.463(10) . no
C10 C11 1.372(3) . no
C11 C12 1.390(3) . no
C12 C13 1.376(3) . no
C14 C16 1.387(3) . no
C14 C15 1.383(3) . no
C15 C16 1.384(3) 2_575 no
C6 H6A 0.9500 . no
C6 H6B 0.9600 . no
C7A H7A 0.9600 . no
C7A H7B 0.9900 . no
C7B H8B 1.3400 . no
C7B H7A 1.0300 . no
C8A H8A 0.9800 . no
C8A H8B 1.0600 . no
C8B H8A 0.8600 . no
C9 H9A 0.9700 . no
C9 H9B 0.9000 . no
C10 H10 0.9300 . no
C11 H11 0.9300 . no
C12 H12 0.9300 . no
C13 H13 0.9300 . no
C15 H15 0.9300 . no
C16 H16 0.9300 . no
C19 C20 1.540(3) . no
C17 C18 1.524(3) . no

loop_
_geom_hbond_atom_site_label_D
_geom_hbond_atom_site_label_H
_geom_hbond_atom_site_label_A
_geom_hbond_distance_DH
_geom_hbond_distance_HA
_geom_hbond_distance_DA
_geom_hbond_angle_DHA
_geom_hbond_site_symmetry_A
_geom_hbond_publ_flag
N1 H1 O1 0.8500 2.2200 2.958(2) 146.00 1_565 yes
O1 H1A O1 1.2200 1.2200 2.4392(19) 180.00 2_655 yes
N2 H2 O4 0.8900 1.9700 2.856(2) 171.00 1_555 yes
O3A H3A O3A 1.2300 1.2300 2.464(7) 180.00 2_566 yes
C11 H11 O2 0.9300 2.5600 3.209(3) 127.00 1_455 yes

loop_
_geom_torsion_atom_site_label_1
_geom_torsion_atom_site_label_2
_geom_torsion_atom_site_label_3
_geom_torsion_atom_site_label_4
_geom_torsion
_geom_torsion_site_symmetry_3
_geom_torsion_site_symmetry_4
_geom_torsion_publ_flag
C14 N1 C1 C2 30.7(3) . . no
C14 N1 C1 C5 -152.99(18) . . no
C1 N1 C14 C15 47.0(3) . . no
C1 N1 C14 C16 -136.1(2) . . no
C4 N2 C3 C10 174.52(17) . . no
C3 N2 C4 C5 1.7(3) . . no
C3 N2 C4 C6 -179.42(17) . . no
C4 N2 C3 C2 -2.4(3) . . no
C5 C1 C2 C3 4.8(2) . . no
C2 C1 C5 C4 -5.5(3) . . no
N1 C1 C5 C9 -1.8(3) . . no
N1 C1 C2 C3 -178.94(16) . . no
N1 C1 C2 C13 6.5(3) . . no
C5 C1 C2 C13 -169.70(17) . . no
N1 C1 C5 C4 178.09(16) . . no
C2 C1 C5 C9 174.65(16) . . no
C3 C2 C13 C12 0.9(3) . . no
C1 C2 C3 N2 -1.0(2) . . no
C1 C2 C3 C10 -177.78(17) . . no
C13 C2 C3 N2 173.96(16) . . no
C13 C2 C3 C10 -2.8(3) . . no
C1 C2 C13 C12 175.49(17) . . no
N2 C3 C10 C11 -174.85(18) . . no
C2 C3 C10 C11 2.0(3) . . no
N2 C4 C5 C1 2.3(3) . . no
C6 C4 C5 C9 3.4(3) . . no
N2 C4 C5 C9 -177.85(17) . . no
C6 C4 C5 C1 -176.49(17) . . no
C5 C4 C6 C7A -21.5(3) . . no
N2 C4 C6 C7A 159.7(2) . . no
C4 C5 C9 C8A -16.3(3) . . no
C1 C5 C9 C8A 163.5(3) . . no
C3 C10 C11 C12 0.9(3) . . no
C10 C11 C12 C13 -2.8(3) . . no
C11 C12 C13 C2 1.9(3) . . no
N1 C14 C15 C16 177.58(17) . 2_575 no
C16 C14 C15 C16 0.7(3) . 2_575 no
N1 C14 C16 C15 -177.63(17) . 2_575 no
C15 C14 C16 C15 -0.7(3) . 2_575 no
C14 C15 C16 C14 -0.7(3) 2_575 2_575 no
F4A C19 C20 O3A 101.5(3) . . no
F4A C19 C20 O4 -59.8(3) . . no
F5A C19 C20 O3A -148.5(4) . . no
F5A C19 C20 O4 50.2(4) . . no
F1 C17 C18 O1 141.55(18) . . no
F1 C17 C18 O2 -39.8(3) . . no
F2 C17 C18 O1 -101.0(2) . . no
F2 C17 C18 O2 77.8(2) . . no
F3 C17 C18 O1 19.7(3) . . no
F3 C17 C18 O2 -161.6(2) . . no
